data_9010197
loop_
_publ_author_name
'Klingensmith, A. L.'
'Deely, K. M.'
'Kinman, W. S.'
'Kelly, V.'
'Burns, P. C.'

_publ_section_title
;
 Neptunium incorporation in sodium-substituted metaschoepite
 Sample: Na-Ms-AB1
;
_journal_name_full 'American Mineralogist'
_journal_page_first 662
_journal_page_last 669
_journal_paper_doi 10.2138/am.2007.2350
_journal_volume 92
_journal_year 2007
_chemical_compound_source Synthetic
_chemical_formula_sum 'H34 Na1.16 O37.9 U8'
_chemical_name_mineral Metaschoepite
_space_group_IT_number 60
_symmetry_space_group_name_Hall '-P 2n 2ab'
_symmetry_space_group_name_H-M 'P b c n'
_cell_angle_alpha 90
_cell_angle_beta 90
_cell_angle_gamma 90
_cell_formula_units_Z 4
_cell_length_a 14.6317
_cell_length_b 14.0147
_cell_length_c 16.6977
_cell_volume 3424.012
_database_code_amcsd 0004318
_exptl_crystal_density_diffrn 4.988
_cod_original_formula_sum 'Na1.16 U8 O37.9 H34'
_cod_database_code 9010197

loop_
_space_group_symop_operation_xyz
x,y,z
x,-y,1/2+z
-x,y,1/2-z
1/2-x,1/2+y,z
1/2+x,1/2-y,-z
1/2+x,1/2+y,1/2-z
1/2-x,1/2-y,1/2+z
-x,-y,-z

loop_
_atom_site_aniso_label
_atom_site_aniso_U_11
_atom_site_aniso_U_22
_atom_site_aniso_U_33
_atom_site_aniso_U_12
_atom_site_aniso_U_13
_atom_site_aniso_U_23
U1 0.02750 0.01250 0.01470 0.00050 0.00000 -0.00190
U2 0.03270 0.01260 0.01050 0.00200 -0.00170 -0.00180
U3 0.03100 0.01230 0.00770 0.00080 -0.00120 0.00010
U4 0.03530 0.01440 0.01550 -0.00060 0.00050 0.00090
O1 0.06100 0.02100 0.04400 0.00600 -0.02600 -0.01000
O2 0.07800 0.01400 0.01900 0.01600 -0.01600 -0.00900
O3 0.02600 0.02200 0.02500 -0.00200 0.01400 0.01300
O4 0.04300 0.00900 0.01000 0.00300 0.00100 0.00300
O5 0.01700 0.02800 0.03400 -0.01300 0.00900 -0.00200
O6 0.03400 0.02800 0.04400 0.00200 -0.02900 0.01800
O7 0.02500 0.02500 0.02300 0.00000 -0.01000 -0.01300
O8 0.10200 0.03000 0.01300 0.00000 0.00400 0.00200
O9 0.06900 0.02400 0.00600 -0.00100 0.00200 0.00500
O-H10 0.03400 0.01100 0.02300 0.00100 0.00000 -0.00500
O-H11 0.09200 0.01600 0.01800 -0.00500 -0.00500 0.00400
O-H12 0.04300 0.00900 0.01100 -0.00100 -0.00100 0.00100
O-H13 0.03900 0.00800 0.01200 -0.00300 0.00000 0.00100
O-H14 0.01700 0.01800 0.01900 -0.00400 -0.00200 0.00600

loop_
_atom_site_label
_atom_site_fract_x
_atom_site_fract_y
_atom_site_fract_z
_atom_site_occupancy
_atom_site_U_iso_or_equiv
_atom_site_type_symbol
_atom_site_attached_hydrogens
Na21 0.50640 0.67640 0.28320 0.58000 0.04000 Na 0
U1 0.23479 0.74265 0.37739 1.00000 0.01824 U 0
U2 0.28370 0.76835 0.60448 1.00000 0.01861 U 0
U3 0.25685 0.51221 0.24135 1.00000 0.01698 U 0
U4 0.25692 0.51835 0.51248 1.00000 0.02172 U 0
O1 0.17000 0.74620 0.61310 1.00000 0.04200 O 0
O2 0.15060 0.46540 0.23260 1.00000 0.03700 O 0
O3 0.12060 0.74240 0.41560 1.00000 0.02400 O 0
O4 0.40250 0.78370 0.59830 1.00000 0.02100 O 0
O5 0.37150 0.55860 0.25080 1.00000 0.02700 O 0
O6 0.14150 0.54770 0.53170 1.00000 0.03500 O 0
O7 0.34490 0.74190 0.33680 1.00000 0.02400 O 0
O8 0.36700 0.48750 0.48980 1.00000 0.04900 O 0
O9 0.24910 0.92370 0.61950 1.00000 0.03300 O 0
O-H10 0.20850 0.36380 0.47050 1.00000 0.02300 O 1
O-H11 0.29030 0.67290 0.49090 1.00000 0.04200 O 1
O-H12 0.21470 0.56350 0.37470 1.00000 0.02100 O 1
O-H13 0.31210 0.60300 0.64120 1.00000 0.02000 O 1
O-H14 0.18930 0.68400 0.24490 1.00000 0.01800 O 1
O-H15 0.19070 0.88400 0.31560 1.00000 0.02200 O 1
Wat16A 0.00000 0.75500 0.25000 0.26000 0.04000 O 2
Wat16B 0.00000 0.66200 0.25000 0.74000 0.04000 O 2
Wat17 0.50080 0.40490 0.14500 0.75000 0.04000 O 2
Wat18 -0.01830 0.64850 0.56370 0.87000 0.04000 O 2
Wat19 0.02640 0.54490 0.37680 0.89000 0.04000 O 2
Wat20 0.49830 0.63690 0.41520 0.61000 0.04000 O 2
Wat22 0.50000 0.81700 0.25000 0.66000 0.04000 O 2

loop_
_cod_changelog_entry_id
_cod_changelog_entry_author
_cod_changelog_entry_date
_cod_changelog_entry_text
1
;cod-tools version 3.8.0
Id: cif_guess_AMCSD_atom_types 9581 2023-05-17 12:35:41Z saulius
;
2023-05-18T11:40:55+03:00
;Derived atom types and hydrogen counts
from atom names that follow the AMCSD naming convention
(Wat == water, O-H == hydroxyl).
;
2
;cod-tools version 3.10.1
Id: cif_fix_AMCSD_aniso_labels 10200 2024-08-01 14:09:44Z saulius
;
2024-08-02T12:21:28+03:00
;Changed the following '_atom_site_aniso_label' values:
'OH10' -> 'O-H10'
'OH11' -> 'O-H11'
'OH12' -> 'O-H12'
'OH13' -> 'O-H13'
'OH14' -> 'O-H14'
;

loop_
_cod_related_entry_id
_cod_related_entry_database
_cod_related_entry_code
1 AMCSD 0004318
